data_1525665
loop_
_publ_author_name
'Belokoneva, E.L.'
'Gurbanova, O.A.'
'Dimitrova, O.V.'

_publ_section_title
;
 A new crystal structure of Pb3 (P O4)2 and its comparison with formula
 analogues
;
_journal_name_full 'Zhurnal Neorganicheskoi Khimii'
_journal_page_first 1448
_journal_page_last 1452
_journal_volume 45
_journal_year 2000
_chemical_formula_sum 'O8 P2 Pb3'
_chemical_name_systematic 'Pb3 (P O4)2'
_space_group_IT_number 15
_symmetry_space_group_name_Hall '-B 2b'
_symmetry_space_group_name_H-M 'B 1 1 2/b'
_cell_angle_alpha 90
_cell_angle_beta 90
_cell_angle_gamma 113
_cell_formula_units_Z 4
_cell_length_a 10.905
_cell_length_b 8.88
_cell_length_c 8.78
_cell_volume 782.635
_citation_journal_id_ASTM ZNOKAQ
_cod_data_source_file Belokoneva_ZNOKAQ_2000_833.cif
_cod_data_source_block O8P2Pb3
_cod_original_cell_volume 782.6349
_cod_original_sg_symbol_Hall '-C 2yc (-x,z,y)'
_cod_database_code 1525665

loop_
_symmetry_equiv_pos_as_xyz
x,y,z
-x,-y+1/2,z
-x,-y,-z
x,y-1/2,-z
x+1/2,y,z+1/2
-x+1/2,-y+1/2,z+1/2
-x+1/2,-y,-z+1/2
x+1/2,y-1/2,-z+1/2

loop_
_atom_site_label
_atom_site_type_symbol
_atom_site_fract_x
_atom_site_fract_y
_atom_site_fract_z
_atom_site_occupancy
_atom_site_U_iso_or_equiv
Pb1 Pb+2 0.5 0.25 0.086 1 0.0
P1 P+5 0.213 0.199 0.298 1 0.0
O2 O-2 0.33 0.157 0.839 1 0.0
Pb2 Pb+2 0.8539 0.56 0.953 1 0.0
O3 O-2 0.159 0.144 0.14 1 0.0
O1 O-2 0.157 0.057 0.418 1 0.0
O4 O-2 0.132 0.235 0.799 1 0.0
